data_4508891
loop_
_publ_author_name
'Asensio, Gregorio'
'Medio-Simon, Mercedes'
'Alem\'an, Pedro'
'de Arellano, Carmen Ram\'irez'

_publ_section_title
;
 The Role of Organic Fluorine in the Supramolecular Assembly of
 Halogenated \b-Hydroxysulphoxides Diastereomers
;
_journal_issue 12
_journal_name_full 'Crystal Growth &amp; Design'
_journal_page_first 2769
_journal_paper_doi 10.1021/cg060465m
_journal_volume 6
_journal_year 2006
_chemical_absolute_configuration ad
_chemical_formula_sum 'C10 H12 F2 O2 S'
_chemical_formula_weight 234.26
_chemical_name_systematic
; 
 ? 
;
_space_group_IT_number 19
_symmetry_cell_setting orthorhombic
_symmetry_space_group_name_Hall 'P 2ac 2ab'
_symmetry_space_group_name_H-M 'P 21 21 21'
_atom_sites_solution_hydrogens geom
_atom_sites_solution_primary direct
_atom_sites_solution_secondary difmap
_audit_creation_method SHELXL-97
_cell_angle_alpha 90.00
_cell_angle_beta 90.00
_cell_angle_gamma 90.00
_cell_formula_units_Z 4
_cell_length_a 5.6291(7)
_cell_length_b 8.8502(11)
_cell_length_c 21.790(3)
_cell_measurement_reflns_used 70
_cell_measurement_temperature 291(2)
_cell_measurement_theta_max 12.27
_cell_measurement_theta_min 5.13
_cell_volume 1085.5(2)
_computing_cell_refinement 'Siemens XSCANS'
_computing_data_collection 'Siemens XSCANS'
_computing_data_reduction 'Siemens XSCANS'
_computing_molecular_graphics 'SHELXTL v6.14 (Bruker AXS, 2000-2003)'
_computing_publication_material 'SHELXL-97 (Sheldrick, 1997)'
_computing_structure_refinement 'SHELXL-97 (Sheldrick, 1997)'
_computing_structure_solution 'SHELXS-97 (Sheldrick, 1990)'
_diffrn_ambient_temperature 291(2)
_diffrn_measured_fraction_theta_full 0.998
_diffrn_measured_fraction_theta_max 0.998
_diffrn_measurement_device_type 'Siemens P4'
_diffrn_measurement_method '\w scans'
_diffrn_radiation_monochromator graphite
_diffrn_radiation_source 'fine-focus sealed tube'
_diffrn_radiation_type MoK\a
_diffrn_radiation_wavelength 0.71073
_diffrn_reflns_av_R_equivalents 0.0224
_diffrn_reflns_av_sigmaI/netI 0.0326
_diffrn_reflns_limit_h_max 3
_diffrn_reflns_limit_h_min -7
_diffrn_reflns_limit_k_max 11
_diffrn_reflns_limit_k_min 0
_diffrn_reflns_limit_l_max 28
_diffrn_reflns_limit_l_min -28
_diffrn_reflns_number 4037
_diffrn_reflns_theta_full 27.50
_diffrn_reflns_theta_max 27.50
_diffrn_reflns_theta_min 3.63
_diffrn_standards_decay_% 2.55
_diffrn_standards_interval_count 247
_diffrn_standards_number 3
_exptl_absorpt_coefficient_mu 0.303
_exptl_absorpt_correction_T_max 0.953
_exptl_absorpt_correction_T_min 0.902
_exptl_absorpt_correction_type psi-scan
_exptl_absorpt_process_details '(North et al., 1968)'
_exptl_crystal_colour colourless
_exptl_crystal_density_diffrn 1.433
_exptl_crystal_density_method 'not measured'
_exptl_crystal_description lath
_exptl_crystal_F_000 488
_exptl_crystal_size_max 0.60
_exptl_crystal_size_mid 0.34
_exptl_crystal_size_min 0.16
_refine_diff_density_max 0.186
_refine_diff_density_min -0.145
_refine_diff_density_rms 0.033
_refine_ls_abs_structure_details 'Flack H D (1983), Acta Cryst. A39, 876-881'
_refine_ls_abs_structure_Flack -0.11(8)
_refine_ls_extinction_coef 0.021(3)
_refine_ls_extinction_expression Fc^*^=kFc[1+0.001xFc^2^\l^3^/sin(2\q)]^-1/4^
_refine_ls_extinction_method SHELXL
_refine_ls_goodness_of_fit_ref 1.008
_refine_ls_hydrogen_treatment constr
_refine_ls_matrix_type full
_refine_ls_number_parameters 138
_refine_ls_number_reflns 2500
_refine_ls_number_restraints 3
_refine_ls_restrained_S_all 1.008
_refine_ls_R_factor_all 0.0419
_refine_ls_R_factor_gt 0.0322
_refine_ls_shift/su_max 0.001
_refine_ls_shift/su_mean 0.000
_refine_ls_structure_factor_coef Fsqd
_refine_ls_weighting_details 'calc w=1/[\s^2^(Fo^2^)+(0.0440P)^2^+0.0000P] where P=(Fo^2^+2Fc^2^)/3'
_refine_ls_weighting_scheme calc
_refine_ls_wR_factor_gt 0.0762
_refine_ls_wR_factor_ref 0.0802
_reflns_number_gt 2034
_reflns_number_total 2500
_reflns_threshold_expression >2sigma(I)
_cod_data_source_file cg060465msup1.cif
_cod_data_source_block mms03_2a
_cod_depositor_comments
;
The following automatic conversions were performed:

'_symmetry_cell_setting' value 'Orthorhombic' changed to
'orthorhombic' according to
/home/saulius/struct/CIF-dictionaries/cif_core.dic dictionary named
'cif_core.dic' version 2.4.2 from 2011-04-26.

Automatic conversion script
Id: cif_fix_values 1891 2012-01-12 08:04:46Z andrius 
;
_cod_original_cell_volume 1085.6(2)
_cod_original_sg_symbol_H-M P2(1)2(1)2(1)
_cod_database_code 4508891

loop_
_symmetry_equiv_pos_as_xyz
'x, y, z'
'-x+1/2, -y, z+1/2'
'-x, y+1/2, -z+1/2'
'x+1/2, -y+1/2, -z'

loop_
_atom_site_label
_atom_site_type_symbol
_atom_site_fract_x
_atom_site_fract_y
_atom_site_fract_z
_atom_site_U_iso_or_equiv
_atom_site_adp_type
_atom_site_occupancy
_atom_site_symmetry_multiplicity
_atom_site_calc_flag
_atom_site_refinement_flags
S1 S 1.13606(8) 0.27606(6) 0.616596(19) 0.05041(15) Uani 1 1 d .
O1 O 1.0960(3) 0.39991(17) 0.57115(6) 0.0630(4) Uani 1 1 d .
O2 O 1.3413(3) 0.05967(18) 0.53287(6) 0.0596(4) Uani 1 1 d .
H2 H 1.4046 0.0684 0.4992 0.089 Uiso 1 1 calc R
F1 F 1.0904(3) -0.12891(16) 0.45273(6) 0.0822(4) Uani 1 1 d .
F2 F 1.0583(3) -0.19418(15) 0.54830(6) 0.0802(4) Uani 1 1 d .
C1 C 0.9856(4) 0.1113(2) 0.58697(9) 0.0494(5) Uani 1 1 d .
H1A H 0.9993 0.0288 0.6161 0.059 Uiso 1 1 calc R
H1B H 0.8182 0.1335 0.5814 0.059 Uiso 1 1 calc R
C2 C 1.0941(4) 0.0648(2) 0.52602(8) 0.0478(4) Uani 1 1 d .
H2A H 1.0535 0.1404 0.4948 0.057 Uiso 1 1 calc R
C3 C 0.9931(4) -0.0862(2) 0.50716(9) 0.0568(5) Uani 1 1 d .
H3A H 0.8197 -0.0807 0.5039 0.068 Uiso 1 1 calc R
C11 C 0.9379(3) 0.3084(2) 0.67956(8) 0.0464(4) Uani 1 1 d D
C12 C 0.7463(4) 0.4022(2) 0.67317(9) 0.0569(5) Uani 1 1 d D
H12 H 0.7163 0.4498 0.6359 0.068 Uiso 1 1 calc R
C13 C 0.5978(4) 0.4251(3) 0.72280(9) 0.0630(6) Uani 1 1 d D
H13 H 0.4674 0.4887 0.7184 0.076 Uiso 1 1 calc R
C14 C 0.6378(4) 0.3560(2) 0.77896(8) 0.0569(5) Uani 1 1 d D
C15 C 0.8327(4) 0.2632(3) 0.78412(8) 0.0617(5) Uani 1 1 d D
H15 H 0.8629 0.2156 0.8214 0.074 Uiso 1 1 calc R
C16 C 0.9848(4) 0.2391(3) 0.73533(8) 0.0579(5) Uani 1 1 d D
H16 H 1.1170 0.1770 0.7398 0.069 Uiso 1 1 calc R
C7 C 0.4738(5) 0.3826(4) 0.83228(11) 0.0860(9) Uani 1 1 d .
H7A H 0.3948 0.2900 0.8427 0.103 Uiso 1 1 calc R
H7B H 0.3580 0.4575 0.8213 0.103 Uiso 1 1 calc R
H7C H 0.5640 0.4174 0.8669 0.103 Uiso 1 1 calc R

loop_
_atom_site_aniso_label
_atom_site_aniso_U_11
_atom_site_aniso_U_22
_atom_site_aniso_U_33
_atom_site_aniso_U_23
_atom_site_aniso_U_13
_atom_site_aniso_U_12
S1 0.0443(2) 0.0687(3) 0.0383(2) -0.0027(2) -0.0013(2) -0.0081(2)
O1 0.0721(10) 0.0687(9) 0.0482(7) 0.0076(7) -0.0026(7) -0.0193(8)
O2 0.0478(8) 0.0883(11) 0.0427(7) -0.0019(7) 0.0009(6) 0.0025(8)
F1 0.1018(11) 0.0771(9) 0.0679(8) -0.0245(7) 0.0060(8) 0.0018(9)
F2 0.0986(11) 0.0556(7) 0.0863(9) 0.0121(7) -0.0119(8) 0.0037(7)
C1 0.0480(11) 0.0554(11) 0.0449(10) -0.0011(8) 0.0024(8) -0.0058(9)
C2 0.0496(11) 0.0552(11) 0.0385(8) 0.0006(8) -0.0010(8) 0.0019(9)
C3 0.0622(13) 0.0536(11) 0.0546(11) -0.0048(9) -0.0019(10) 0.0048(10)
C11 0.0464(10) 0.0542(10) 0.0387(8) -0.0061(8) -0.0021(7) -0.0058(9)
C12 0.0613(12) 0.0620(12) 0.0476(10) -0.0003(10) -0.0073(10) -0.0004(11)
C13 0.0545(12) 0.0693(13) 0.0652(13) -0.0157(11) -0.0024(11) 0.0077(11)
C14 0.0538(11) 0.0710(13) 0.0459(9) -0.0200(9) -0.0002(10) -0.0116(12)
C15 0.0675(13) 0.0800(14) 0.0375(8) -0.0011(9) -0.0037(9) -0.0042(13)
C16 0.0611(12) 0.0688(13) 0.0438(9) 0.0008(10) -0.0038(8) 0.0073(11)
C7 0.0715(16) 0.125(2) 0.0617(14) -0.0365(15) 0.0134(12) -0.0157(16)

loop_
_atom_type_symbol
_atom_type_description
_atom_type_scat_dispersion_real
_atom_type_scat_dispersion_imag
_atom_type_scat_source
C C 0.0033 0.0016 'International Tables Vol C Tables 4.2.6.8 and 6.1.1.4'
H H 0.0000 0.0000 'International Tables Vol C Tables 4.2.6.8 and 6.1.1.4'
O O 0.0106 0.0060 'International Tables Vol C Tables 4.2.6.8 and 6.1.1.4'
F F 0.0171 0.0103 'International Tables Vol C Tables 4.2.6.8 and 6.1.1.4'
S S 0.1246 0.1234 'International Tables Vol C Tables 4.2.6.8 and 6.1.1.4'

loop_
_geom_angle_atom_site_label_1
_geom_angle_atom_site_label_2
_geom_angle_atom_site_label_3
_geom_angle
O1 S1 C11 107.23(10)
O1 S1 C1 106.54(9)
C11 S1 C1 96.37(9)
C2 C1 S1 110.03(14)
O2 C2 C3 111.96(18)
O2 C2 C1 108.37(15)
C3 C2 C1 109.05(17)
F1 C3 F2 105.73(17)
F1 C3 C2 109.39(18)
F2 C3 C2 109.96(17)
C12 C11 C16 120.52(18)
C12 C11 S1 120.67(14)
C16 C11 S1 118.81(15)
C11 C12 C13 119.11(19)
C12 C13 C14 121.8(2)
C15 C14 C13 117.73(19)
C15 C14 C7 121.4(2)
C13 C14 C7 120.9(2)
C14 C15 C16 121.59(18)
C15 C16 C11 119.20(19)

loop_
_geom_bond_atom_site_label_1
_geom_bond_atom_site_label_2
_geom_bond_distance
S1 O1 1.4943(15)
S1 C11 1.7912(18)
S1 C1 1.806(2)
O2 C2 1.401(3)
F1 C3 1.360(2)
F2 C3 1.361(3)
C1 C2 1.519(3)
C2 C3 1.510(3)
C11 C12 1.368(3)
C11 C16 1.387(2)
C12 C13 1.382(3)
C13 C14 1.386(3)
C14 C15 1.375(3)
C14 C7 1.503(3)
C15 C16 1.382(3)

loop_
_geom_hbond_atom_site_label_D
_geom_hbond_atom_site_label_H
_geom_hbond_atom_site_label_A
_geom_hbond_distance_DH
_geom_hbond_distance_HA
_geom_hbond_distance_DA
_geom_hbond_angle_DHA
_geom_hbond_site_symmetry_A
C7 H7A F1 0.96 2.79 3.473(3) 128.7 2_655
C7 H7C O2 0.96 2.58 3.489(3) 158.8 3_756
C3 H3A F2 0.98 2.73 3.351(3) 122.2 4_446
C1 H1B O2 0.97 2.96 3.841(3) 151.8 1_455
C12 H12 F1 0.93 2.60 3.510(3) 167.2 4_456
C2 H2A O2 0.98 2.97 3.836(2) 147.5 4_456
C3 H3A O1 0.98 2.61 3.260(3) 123.8 4_456
O2 H2 O1 0.82 1.89 2.7057(19) 170.3 4_556

loop_
_geom_torsion_atom_site_label_1
_geom_torsion_atom_site_label_2
_geom_torsion_atom_site_label_3
_geom_torsion_atom_site_label_4
_geom_torsion
O1 S1 C1 C2 62.35(17)
C11 S1 C1 C2 172.48(14)
S1 C1 C2 O2 48.9(2)
O2 C2 C3 F1 -59.8(2)
C1 C2 C3 F1 -179.70(17)
O2 C2 C3 F2 55.9(2)
C1 C2 C3 F2 -64.0(2)
O1 S1 C11 C12 17.75(18)
C1 S1 C11 C12 -91.80(17)
O1 S1 C11 C16 -161.02(16)
C1 S1 C11 C16 89.44(17)
C16 C11 C12 C13 -1.0(3)
S1 C11 C12 C13 -179.70(17)
C11 C12 C13 C14 0.1(3)
C12 C13 C14 C15 0.3(3)
C12 C13 C14 C7 -180.0(2)
C13 C14 C15 C16 0.1(3)
C7 C14 C15 C16 -179.6(2)
C14 C15 C16 C11 -0.9(3)
C12 C11 C16 C15 1.3(3)
S1 C11 C16 C15 -179.90(16)
H2 O2 C1 H1A 152.0
H2 O2 S1 O1 20.3
H2 O2 C2 H2A -38.9
C11 S1 C2 O2 -143.18(12)
O1 S1 C2 O2 104.40(12)
